data_4126496
loop_
_publ_author_name
'Schmidt, Monika'
'Seitz, Andreas E.'
'Eckhardt, Maria'
'Bal\'azs, G\'abor'
'Peresypkina, Eugenia V.'
'Virovets, Alexander V.'
'Riedlberger, Felix'
'Bodensteiner, Michael'
'Zolnhofer, Eva M.'
'Meyer, Karsten'
'Scheer, Manfred'

_publ_section_title
;
 Transfer Reagent for Bonding Isomers of Iron Complexes.
;
_journal_name_full 'Journal of the American Chemical Society'
_journal_paper_doi 10.1021/jacs.7b07354
_journal_year 2017
_chemical_formula_moiety 'C34 H58 As4 Fe2'
_chemical_formula_structural 'Cp(t-Bu)3 Fe As4 Fe Cp(t-Bu)3'
_chemical_formula_sum 'C136 H232 As16 Fe8'
_chemical_formula_weight 3512.72
_space_group_crystal_system monoclinic
_space_group_IT_number 14
_space_group_name_Hall '-P 2yn'
_space_group_name_H-M_alt 'P 1 21/n 1'
_symmetry_space_group_name_Hall '-P 2yn'
_symmetry_space_group_name_H-M 'P 1 21/n 1'
_atom_sites_solution_hydrogens geom
_atom_sites_solution_primary direct
_atom_sites_solution_secondary difmap
_audit_creation_method SHELXL-2014/7
_cell_angle_alpha 90
_cell_angle_beta 102.137(2)
_cell_angle_gamma 90
_cell_formula_units_Z 1
_cell_length_a 14.5980(2)
_cell_length_b 13.8302(2)
_cell_length_c 18.4082(3)
_cell_measurement_reflns_used 17066
_cell_measurement_temperature 123.0(2)
_cell_measurement_theta_max 73.0367
_cell_measurement_theta_min 3.0939
_cell_volume 3633.42(10)
_computing_cell_refinement
;
CrysAlisPro, Oxford Diffraction Ltd.,
Version 1.171.33.61 (release 04-03-2010 CrysAlis171 .NET)
(compiled Mar  4 2010,15:49:12)
;
_computing_data_collection
;
CrysAlisPro, Oxford Diffraction Ltd.,
Version 1.171.33.61 (release 04-03-2010 CrysAlis171 .NET)
(compiled Mar  4 2010,15:49:12)
;
_computing_data_reduction
;
CrysAlisPro, Oxford Diffraction Ltd.,
Version 1.171.33.61 (release 04-03-2010 CrysAlis171 .NET)
(compiled Mar  4 2010,15:49:12)
;
_computing_structure_refinement 'SHELXL-2014/7 (Sheldrick, 2014)'
_computing_structure_solution 'SHELXS-97 (Sheldrick, 1990)'
_diffrn_ambient_temperature 123.0(2)
_diffrn_detector_area_resol_mean 10.5431
_diffrn_measured_fraction_theta_full 0.998
_diffrn_measured_fraction_theta_max 0.984
_diffrn_measurement_device_type 'Xcalibur, Ruby, Gemini ultra'
_diffrn_measurement_method '\w scans'
_diffrn_radiation_monochromator mirror
_diffrn_radiation_source 'Enhance Ultra (Cu) X-ray Source'
_diffrn_radiation_type CuK\a
_diffrn_radiation_wavelength 1.54178
_diffrn_reflns_av_R_equivalents 0.0357
_diffrn_reflns_av_unetI/netI 0.0245
_diffrn_reflns_Laue_measured_fraction_full 0.998
_diffrn_reflns_Laue_measured_fraction_max 0.984
_diffrn_reflns_limit_h_max 17
_diffrn_reflns_limit_h_min -18
_diffrn_reflns_limit_k_max 17
_diffrn_reflns_limit_k_min -14
_diffrn_reflns_limit_l_max 22
_diffrn_reflns_limit_l_min -19
_diffrn_reflns_number 24572
_diffrn_reflns_point_group_measured_fraction_full 0.998
_diffrn_reflns_point_group_measured_fraction_max 0.984
_diffrn_reflns_theta_full 70.000
_diffrn_reflns_theta_max 73.186
_diffrn_reflns_theta_min 3.525
_exptl_absorpt_coefficient_mu 10.600
_exptl_absorpt_correction_T_max 0.501
_exptl_absorpt_correction_T_min 0.135
_exptl_absorpt_correction_type analytical
_exptl_absorpt_process_details
;
CrysAlisPro, Oxford Diffraction Ltd.,
Version 1.171.33.61 (release 04-03-2010 CrysAlis171 .NET)
(compiled Mar  4 2010,15:49:12)
Analytical numeric absorption correction using a multifaceted crystal
            model based on expressions derived by R.C. Clark & J.S. Reid.
(Clark, R. C. & Reid, J. S. (1995). Acta Cryst. A51, 887-897)
;
_exptl_crystal_colour black
_exptl_crystal_density_diffrn 1.605
_exptl_crystal_description 'thick plate'
_exptl_crystal_F_000 1784
_exptl_crystal_size_max 0.3970
_exptl_crystal_size_mid 0.2929
_exptl_crystal_size_min 0.0741
_refine_diff_density_max 1.248
_refine_diff_density_min -1.004
_refine_diff_density_rms 0.129
_refine_ls_extinction_method none
_refine_ls_goodness_of_fit_ref 1.038
_refine_ls_hydrogen_treatment constr
_refine_ls_matrix_type full
_refine_ls_number_parameters 379
_refine_ls_number_reflns 7159
_refine_ls_number_restraints 0
_refine_ls_restrained_S_all 1.038
_refine_ls_R_factor_all 0.0406
_refine_ls_R_factor_gt 0.0371
_refine_ls_shift/su_max 0.001
_refine_ls_shift/su_mean 0.000
_refine_ls_structure_factor_coef Fsqd
_refine_ls_weighting_details 'w=1/[\s^2^(Fo^2^)+(0.0875P)^2^] where P=(Fo^2^+2Fc^2^)/3'
_refine_ls_weighting_scheme calc
_refine_ls_wR_factor_gt 0.1099
_refine_ls_wR_factor_ref 0.1119
_reflns_Friedel_coverage 0.000
_reflns_number_gt 6437
_reflns_number_total 7159
_reflns_threshold_expression 'I > 2\s(I)'
_cod_data_source_file ja7b07354_si_006.cif
_cod_data_source_block 2a
_cod_database_code 4126496
_shelx_shelxl_version_number 2014/7
_shelx_space_group_comment
;
The symmetry employed for this shelxl refinement is uniquely defined
by the following loop, which should always be used as a source of
symmetry information in preference to the above space-group names.
They are only intended as comments.
;
_shelx_estimated_absorpt_t_min 0.102
_shelx_estimated_absorpt_t_max 0.507

loop_
_space_group_symop_operation_xyz
'x, y, z'
'-x+1/2, y+1/2, -z+1/2'
'-x, -y, -z'
'x-1/2, -y-1/2, z-1/2'

loop_
_atom_site_label
_atom_site_type_symbol
_atom_site_fract_x
_atom_site_fract_y
_atom_site_fract_z
_atom_site_U_iso_or_equiv
_atom_site_adp_type
_atom_site_occupancy
_atom_site_site_symmetry_order
_atom_site_calc_flag
_atom_site_refinement_flags_posn
_atom_site_refinement_flags_adp
Fe1 Fe 0.81082(3) 0.24682(3) 0.07005(3) 0.01536(12) Uani 1 1 d . .
Fe2 Fe 0.66934(3) 0.25854(3) 0.14283(2) 0.01516(12) Uani 1 1 d . .
As1 As 0.77941(2) 0.12963(2) 0.15635(2) 0.02485(11) Uani 1 1 d . .
As2 As 0.67257(2) 0.14116(3) 0.04416(2) 0.02834(11) Uani 1 1 d . .
As3 As 0.66141(2) 0.32690(3) 0.01875(2) 0.02422(11) Uani 1 1 d . .
As4 As 0.76402(2) 0.39135(2) 0.12186(2) 0.02106(10) Uani 1 1 d . .
C11 C 0.88175(19) 0.2919(2) -0.01627(16) 0.0176(5) Uani 1 1 d . .
C12 C 0.8788(2) 0.1872(2) -0.01187(16) 0.0179(6) Uani 1 1 d . .
C13 C 0.92738(19) 0.1625(2) 0.06257(17) 0.0188(6) Uani 1 1 d . .
H13A H 0.9380 0.0949 0.0818 0.023 Uiso 1 1 calc R U
C14 C 0.9597(2) 0.2472(2) 0.10459(17) 0.0189(6) Uani 1 1 d . .
C15 C 0.93006(19) 0.3253(2) 0.05557(17) 0.0186(6) Uani 1 1 d . .
H15A H 0.9416 0.3949 0.0691 0.022 Uiso 1 1 calc R U
C21 C 0.6655(2) 0.2698(2) 0.25774(17) 0.0192(6) Uani 1 1 d . .
C22 C 0.6213(2) 0.3511(2) 0.21796(16) 0.0178(6) Uani 1 1 d . .
H22A H 0.6422 0.4196 0.2281 0.021 Uiso 1 1 calc R U
C23 C 0.5416(2) 0.3221(2) 0.16204(16) 0.0172(5) Uani 1 1 d . .
C24 C 0.53708(19) 0.2168(2) 0.16556(16) 0.0179(5) Uani 1 1 d . .
C25 C 0.6138(2) 0.1888(2) 0.22494(15) 0.0175(6) Uani 1 1 d . .
H25A H 0.6283 0.1205 0.2412 0.021 Uiso 1 1 calc R U
C111 C 0.8662(2) 0.3653(2) -0.08113(17) 0.0220(6) Uani 1 1 d . .
C112 C 0.9596(2) 0.3706(2) -0.10743(19) 0.0281(7) Uani 1 1 d . .
H11G H 0.9741 0.3070 -0.1257 0.042 Uiso 1 1 calc R U
H11H H 1.0099 0.3899 -0.0658 0.042 Uiso 1 1 calc R U
H11I H 0.9543 0.4183 -0.1475 0.042 Uiso 1 1 calc R U
C113 C 0.8454(2) 0.4669(2) -0.05398(19) 0.0282(7) Uani 1 1 d . .
H11D H 0.8989 0.4891 -0.0161 0.042 Uiso 1 1 calc R U
H11E H 0.7894 0.4642 -0.0326 0.042 Uiso 1 1 calc R U
H11F H 0.8347 0.5120 -0.0960 0.042 Uiso 1 1 calc R U
C114 C 0.7875(2) 0.3424(2) -0.14798(18) 0.0277(7) Uani 1 1 d . .
H11A H 0.8023 0.2825 -0.1716 0.042 Uiso 1 1 calc R U
H11B H 0.7813 0.3956 -0.1838 0.042 Uiso 1 1 calc R U
H11C H 0.7285 0.3343 -0.1313 0.042 Uiso 1 1 calc R U
C121 C 0.8493(2) 0.1073(2) -0.07063(17) 0.0208(6) Uani 1 1 d . .
C122 C 0.7490(2) 0.1153(3) -0.11846(19) 0.0301(7) Uani 1 1 d . .
H12G H 0.7321 0.1836 -0.1264 0.045 Uiso 1 1 calc R U
H12H H 0.7049 0.0835 -0.0928 0.045 Uiso 1 1 calc R U
H12I H 0.7465 0.0838 -0.1665 0.045 Uiso 1 1 calc R U
C123 C 0.9207(2) 0.1071(2) -0.12133(19) 0.0290(7) Uani 1 1 d . .
H12D H 0.9844 0.1066 -0.0908 0.043 Uiso 1 1 calc R U
H12E H 0.9120 0.1651 -0.1526 0.043 Uiso 1 1 calc R U
H12F H 0.9113 0.0494 -0.1529 0.043 Uiso 1 1 calc R U
C124 C 0.8548(2) 0.0073(2) -0.03255(18) 0.0251(6) Uani 1 1 d . .
H12A H 0.9197 -0.0060 -0.0076 0.038 Uiso 1 1 calc R U
H12B H 0.8333 -0.0426 -0.0700 0.038 Uiso 1 1 calc R U
H12C H 0.8149 0.0071 0.0041 0.038 Uiso 1 1 calc R U
C141 C 1.0319(2) 0.2533(2) 0.17738(18) 0.0210(6) Uani 1 1 d . .
C142 C 1.1284(3) 0.2442(3) 0.1574(2) 0.0354(8) Uani 1 1 d . .
H14G H 1.1354 0.2948 0.1217 0.053 Uiso 1 1 calc R U
H14H H 1.1340 0.1806 0.1353 0.053 Uiso 1 1 calc R U
H14I H 1.1775 0.2515 0.2024 0.053 Uiso 1 1 calc R U
C143 C 1.0203(3) 0.1727(3) 0.2313(2) 0.0371(8) Uani 1 1 d . .
H14D H 0.9611 0.1815 0.2476 0.056 Uiso 1 1 calc R U
H14E H 1.0725 0.1748 0.2746 0.056 Uiso 1 1 calc R U
H14F H 1.0199 0.1100 0.2065 0.056 Uiso 1 1 calc R U
C144 C 1.0267(2) 0.3510(2) 0.21481(19) 0.0287(7) Uani 1 1 d . .
H14A H 1.0420 0.4025 0.1828 0.043 Uiso 1 1 calc R U
H14B H 1.0716 0.3522 0.2626 0.043 Uiso 1 1 calc R U
H14C H 0.9633 0.3610 0.2231 0.043 Uiso 1 1 calc R U
C211 C 0.7383(2) 0.2734(2) 0.33051(17) 0.0218(6) Uani 1 1 d . .
C212 C 0.6897(2) 0.3172(3) 0.38954(19) 0.0338(8) Uani 1 1 d . .
H21G H 0.6351 0.2778 0.3934 0.051 Uiso 1 1 calc R U
H21H H 0.6693 0.3833 0.3750 0.051 Uiso 1 1 calc R U
H21I H 0.7337 0.3185 0.4377 0.051 Uiso 1 1 calc R U
C213 C 0.7725(3) 0.1729(3) 0.3554(2) 0.0428(10) Uani 1 1 d . .
H21D H 0.8027 0.1438 0.3179 0.064 Uiso 1 1 calc R U
H21E H 0.7192 0.1329 0.3614 0.064 Uiso 1 1 calc R U
H21F H 0.8177 0.1771 0.4029 0.064 Uiso 1 1 calc R U
C214 C 0.8202(2) 0.3389(3) 0.3238(2) 0.0379(8) Uani 1 1 d . .
H21A H 0.8536 0.3112 0.2878 0.057 Uiso 1 1 calc R U
H21B H 0.8630 0.3443 0.3724 0.057 Uiso 1 1 calc R U
H21C H 0.7965 0.4031 0.3070 0.057 Uiso 1 1 calc R U
C231 C 0.4730(2) 0.4008(2) 0.12547(17) 0.0201(6) Uani 1 1 d . .
C232 C 0.4091(2) 0.4235(2) 0.18048(18) 0.0262(7) Uani 1 1 d . .
H23G H 0.3739 0.3654 0.1880 0.039 Uiso 1 1 calc R U
H23H H 0.3653 0.4753 0.1602 0.039 Uiso 1 1 calc R U
H23I H 0.4477 0.4442 0.2281 0.039 Uiso 1 1 calc R U
C233 C 0.5249(2) 0.4954(2) 0.11558(18) 0.0246(6) Uani 1 1 d . .
H23D H 0.5689 0.4836 0.0830 0.037 Uiso 1 1 calc R U
H23E H 0.5594 0.5179 0.1641 0.037 Uiso 1 1 calc R U
H23F H 0.4794 0.5447 0.0933 0.037 Uiso 1 1 calc R U
C234 C 0.4114(2) 0.3760(2) 0.04959(18) 0.0249(6) Uani 1 1 d . .
H23A H 0.4513 0.3572 0.0153 0.037 Uiso 1 1 calc R U
H23B H 0.3740 0.4326 0.0299 0.037 Uiso 1 1 calc R U
H23C H 0.3697 0.3222 0.0551 0.037 Uiso 1 1 calc R U
C241 C 0.4623(2) 0.1429(2) 0.13044(17) 0.0208(6) Uani 1 1 d . .
C242 C 0.4953(2) 0.0400(2) 0.1564(2) 0.0304(7) Uani 1 1 d . .
H24G H 0.5036 0.0358 0.2106 0.046 Uiso 1 1 calc R U
H24H H 0.5549 0.0261 0.1422 0.046 Uiso 1 1 calc R U
H24I H 0.4482 -0.0072 0.1330 0.046 Uiso 1 1 calc R U
C243 C 0.3729(2) 0.1631(2) 0.1599(2) 0.0299(7) Uani 1 1 d . .
H24D H 0.3890 0.1687 0.2141 0.045 Uiso 1 1 calc R U
H24E H 0.3285 0.1099 0.1457 0.045 Uiso 1 1 calc R U
H24F H 0.3444 0.2237 0.1385 0.045 Uiso 1 1 calc R U
C244 C 0.4376(2) 0.1381(2) 0.04452(18) 0.0263(7) Uani 1 1 d . .
H24A H 0.4318 0.2038 0.0242 0.039 Uiso 1 1 calc R U
H24B H 0.3781 0.1037 0.0283 0.039 Uiso 1 1 calc R U
H24C H 0.4873 0.1037 0.0267 0.039 Uiso 1 1 calc R U

loop_
_atom_site_aniso_label
_atom_site_aniso_U_11
_atom_site_aniso_U_22
_atom_site_aniso_U_33
_atom_site_aniso_U_23
_atom_site_aniso_U_13
_atom_site_aniso_U_12
Fe1 0.0122(2) 0.0145(2) 0.0201(2) -0.00077(16) 0.00496(18) 0.00085(15)
Fe2 0.0130(2) 0.0141(2) 0.0190(2) 0.00006(16) 0.00482(17) 0.00109(16)
As1 0.02251(19) 0.01691(18) 0.0389(2) 0.00712(14) 0.01494(15) 0.00537(12)
As2 0.02000(19) 0.0305(2) 0.0375(2) -0.01623(15) 0.01290(15) -0.00852(14)
As3 0.01734(18) 0.0336(2) 0.02267(19) 0.00589(13) 0.00648(13) 0.00808(13)
As4 0.02201(18) 0.01411(17) 0.0300(2) -0.00022(12) 0.01217(14) 0.00057(12)
C11 0.0145(12) 0.0216(14) 0.0180(13) 0.0005(11) 0.0062(10) -0.0009(11)
C12 0.0138(12) 0.0210(14) 0.0197(14) -0.0028(11) 0.0053(11) 0.0015(11)
C13 0.0131(12) 0.0192(14) 0.0248(15) 0.0002(11) 0.0054(11) 0.0033(11)
C14 0.0130(13) 0.0191(14) 0.0253(15) -0.0006(11) 0.0056(12) 0.0013(10)
C15 0.0138(12) 0.0195(14) 0.0231(14) -0.0024(11) 0.0053(11) -0.0004(11)
C21 0.0181(14) 0.0177(14) 0.0238(15) 0.0021(11) 0.0093(12) 0.0014(11)
C22 0.0168(13) 0.0196(14) 0.0181(13) -0.0027(11) 0.0066(11) 0.0018(11)
C23 0.0166(13) 0.0185(14) 0.0186(13) 0.0016(11) 0.0084(11) 0.0002(11)
C24 0.0156(13) 0.0184(14) 0.0204(14) 0.0009(11) 0.0054(11) 0.0002(11)
C25 0.0172(13) 0.0216(14) 0.0148(13) 0.0026(10) 0.0061(11) 0.0017(11)
C111 0.0202(14) 0.0205(15) 0.0252(15) 0.0017(12) 0.0045(12) -0.0008(11)
C112 0.0248(16) 0.0308(17) 0.0308(17) 0.0044(13) 0.0107(13) -0.0040(13)
C113 0.0315(17) 0.0216(16) 0.0321(17) 0.0087(13) 0.0084(13) 0.0012(13)
C114 0.0264(16) 0.0296(17) 0.0262(16) 0.0021(13) 0.0033(13) 0.0002(13)
C121 0.0190(14) 0.0205(15) 0.0230(15) -0.0044(11) 0.0046(12) 0.0001(11)
C122 0.0244(16) 0.0295(18) 0.0333(18) -0.0071(13) -0.0008(14) -0.0031(13)
C123 0.0315(17) 0.0321(18) 0.0266(16) -0.0055(13) 0.0135(14) -0.0002(14)
C124 0.0227(15) 0.0215(15) 0.0311(17) -0.0058(12) 0.0062(13) 0.0000(12)
C141 0.0172(15) 0.0210(15) 0.0233(15) -0.0023(11) 0.0011(12) -0.0004(11)
C142 0.0163(16) 0.050(2) 0.038(2) -0.0089(16) 0.0024(14) 0.0055(14)
C143 0.041(2) 0.0327(19) 0.0317(19) 0.0050(15) -0.0072(16) -0.0076(16)
C144 0.0240(16) 0.0301(18) 0.0298(17) -0.0079(13) 0.0006(13) 0.0009(13)
C211 0.0204(14) 0.0221(15) 0.0219(14) 0.0013(11) 0.0021(12) 0.0016(12)
C212 0.0288(17) 0.049(2) 0.0237(16) -0.0043(15) 0.0049(14) 0.0008(15)
C213 0.055(2) 0.033(2) 0.0306(19) 0.0006(15) -0.0134(18) 0.0120(18)
C214 0.0225(16) 0.055(2) 0.0346(19) 0.0027(17) 0.0017(14) -0.0084(16)
C231 0.0176(13) 0.0191(14) 0.0243(15) 0.0000(11) 0.0059(12) 0.0046(11)
C232 0.0244(15) 0.0248(16) 0.0319(17) -0.0005(13) 0.0118(13) 0.0075(12)
C233 0.0260(15) 0.0197(15) 0.0288(16) 0.0072(12) 0.0077(13) 0.0064(12)
C234 0.0213(15) 0.0271(16) 0.0249(16) 0.0019(12) 0.0020(12) 0.0051(12)
C241 0.0155(13) 0.0198(15) 0.0264(15) 0.0006(11) 0.0025(12) -0.0031(11)
C242 0.0277(16) 0.0199(16) 0.0419(19) 0.0036(13) 0.0033(14) -0.0068(13)
C243 0.0208(15) 0.0296(17) 0.0412(19) -0.0014(14) 0.0109(14) -0.0071(13)
C244 0.0208(15) 0.0270(16) 0.0292(17) -0.0046(13) 0.0007(13) -0.0045(12)

loop_
_atom_type_symbol
_atom_type_description
_atom_type_scat_dispersion_real
_atom_type_scat_dispersion_imag
_atom_type_scat_source
C C 0.0181 0.0091 'International Tables Vol C Tables 4.2.6.8 and 6.1.1.4'
H H 0.0000 0.0000 'International Tables Vol C Tables 4.2.6.8 and 6.1.1.4'
Fe Fe -1.1336 3.1974 'International Tables Vol C Tables 4.2.6.8 and 6.1.1.4'
As As -0.9300 1.0051 'International Tables Vol C Tables 4.2.6.8 and 6.1.1.4'

loop_
_geom_angle_atom_site_label_1
_geom_angle_atom_site_label_2
_geom_angle_atom_site_label_3
_geom_angle
C13 Fe1 C15 64.88(12)
C13 Fe1 C14 39.51(11)
C15 Fe1 C14 38.94(11)
C13 Fe1 C12 39.94(11)
C15 Fe1 C12 65.96(11)
C14 Fe1 C12 67.41(11)
C13 Fe1 C11 65.84(11)
C15 Fe1 C11 39.26(11)
C14 Fe1 C11 66.61(11)
C12 Fe1 C11 39.47(11)
C13 Fe1 As4 143.35(8)
C15 Fe1 As4 86.13(8)
C14 Fe1 As4 103.85(8)
C12 Fe1 As4 145.41(8)
C11 Fe1 As4 105.95(8)
C13 Fe1 As1 86.43(8)
C15 Fe1 As1 135.44(9)
C14 Fe1 As1 97.46(8)
C12 Fe1 As1 113.02(8)
C11 Fe1 As1 151.13(8)
As4 Fe1 As1 101.12(2)
C13 Fe1 As3 153.76(9)
C15 Fe1 As3 114.13(8)
C14 Fe1 As3 151.93(8)
C12 Fe1 As3 114.22(8)
C11 Fe1 As3 96.39(8)
As4 Fe1 As3 57.790(15)
As1 Fe1 As3 106.50(2)
C13 Fe1 As2 107.58(8)
C15 Fe1 As2 160.97(8)
C14 Fe1 As2 143.49(8)
C12 Fe1 As2 96.78(8)
C11 Fe1 As2 122.00(8)
As4 Fe1 As2 106.53(2)
As1 Fe1 As2 57.222(17)
As3 Fe1 As2 64.264(17)
C13 Fe1 Fe2 141.83(8)
C15 Fe1 Fe2 140.30(8)
C14 Fe1 Fe2 133.77(9)
C12 Fe1 Fe2 153.22(8)
C11 Fe1 Fe2 152.13(8)
As4 Fe1 Fe2 55.551(15)
As1 Fe1 Fe2 55.486(15)
As3 Fe1 Fe2 56.709(15)
As2 Fe1 Fe2 56.450(15)
C25 Fe2 C22 64.80(11)
C25 Fe2 C21 39.04(11)
C22 Fe2 C21 39.11(11)
C25 Fe2 C24 39.87(11)
C22 Fe2 C24 66.27(11)
C21 Fe2 C24 67.21(11)
C25 Fe2 C23 65.83(11)
C22 Fe2 C23 39.40(11)
C21 Fe2 C23 66.65(11)
C24 Fe2 C23 39.74(11)
C25 Fe2 As1 86.26(8)
C22 Fe2 As1 134.17(8)
C21 Fe2 As1 96.27(8)
C24 Fe2 As1 113.27(8)
C23 Fe2 As1 151.28(8)
C25 Fe2 As4 143.03(8)
C22 Fe2 As4 85.54(8)
C21 Fe2 As4 103.99(8)
C24 Fe2 As4 145.01(8)
C23 Fe2 As4 105.28(8)
As1 Fe2 As4 101.13(2)
C25 Fe2 As2 107.53(8)
C22 Fe2 As2 162.04(8)
C21 Fe2 As2 142.57(8)
C24 Fe2 As2 97.20(8)
C23 Fe2 As2 123.03(8)
As1 Fe2 As2 57.421(17)
As4 Fe2 As2 106.84(2)
C25 Fe2 As3 154.17(8)
C22 Fe2 As3 114.80(8)
C21 Fe2 As3 152.79(8)
C24 Fe2 As3 114.74(8)
C23 Fe2 As3 97.03(8)
As1 Fe2 As3 106.56(2)
As4 Fe2 As3 57.746(16)
As2 Fe2 As3 64.428(17)
C25 Fe2 Fe1 141.72(8)
C22 Fe2 Fe1 139.29(8)
C21 Fe2 Fe1 132.90(8)
C24 Fe2 Fe1 154.08(8)
C23 Fe2 Fe1 152.38(8)
As1 Fe2 Fe1 55.585(15)
As4 Fe2 Fe1 55.462(15)
As2 Fe2 Fe1 56.877(15)
As3 Fe2 Fe1 56.677(15)
As2 As1 Fe2 62.724(16)
As2 As1 Fe1 63.024(17)
Fe2 As1 Fe1 68.928(18)
As1 As2 Fe2 59.855(16)
As1 As2 Fe1 59.753(16)
Fe2 As2 Fe1 66.672(17)
As1 As2 As3 103.438(17)
Fe2 As2 As3 57.941(15)
Fe1 As2 As3 57.784(15)
As4 As3 Fe1 59.487(15)
As4 As3 Fe2 59.544(15)
Fe1 As3 Fe2 66.614(17)
As4 As3 As2 103.001(16)
Fe1 As3 As2 57.952(14)
Fe2 As3 As2 57.631(15)
As3 As4 Fe1 62.723(16)
As3 As4 Fe2 62.710(16)
Fe1 As4 Fe2 68.988(18)
C15 C11 C12 106.5(2)
C15 C11 C111 117.6(3)
C12 C11 C111 134.1(3)
C15 C11 Fe1 68.58(16)
C12 C11 Fe1 69.33(15)
C111 C11 Fe1 137.8(2)
C13 C12 C11 105.9(2)
C13 C12 C121 120.3(3)
C11 C12 C121 133.0(3)
C13 C12 Fe1 68.30(16)
C11 C12 Fe1 71.20(15)
C121 C12 Fe1 132.0(2)
C14 C13 C12 111.1(3)
C14 C13 Fe1 71.79(17)
C12 C13 Fe1 71.76(16)
C15 C14 C13 105.0(3)
C15 C14 C141 125.5(3)
C13 C14 C141 127.7(3)
C15 C14 Fe1 69.88(17)
C13 C14 Fe1 68.69(16)
C141 C14 Fe1 137.4(2)
C14 C15 C11 111.5(3)
C14 C15 Fe1 71.18(17)
C11 C15 Fe1 72.16(16)
C25 C21 C22 105.3(3)
C25 C21 C211 127.7(3)
C22 C21 C211 125.7(3)
C25 C21 Fe2 68.98(16)
C22 C21 Fe2 69.54(16)
C211 C21 Fe2 135.6(2)
C21 C22 C23 111.1(3)
C21 C22 Fe2 71.35(16)
C23 C22 Fe2 72.06(16)
C22 C23 C24 106.5(2)
C22 C23 C231 118.1(2)
C24 C23 C231 134.0(3)
C22 C23 Fe2 68.54(15)
C24 C23 Fe2 69.48(15)
C231 C23 Fe2 136.41(19)
C25 C24 C23 105.4(2)
C25 C24 C241 120.7(3)
C23 C24 C241 132.9(3)
C25 C24 Fe2 68.40(15)
C23 C24 Fe2 70.78(15)
C241 C24 Fe2 133.5(2)
C21 C25 C24 111.7(3)
C21 C25 Fe2 71.97(17)
C24 C25 Fe2 71.73(15)
C114 C111 C112 108.8(3)
C114 C111 C113 106.4(3)
C112 C111 C113 107.8(3)
C114 C111 C11 116.7(3)
C112 C111 C11 106.2(2)
C113 C111 C11 110.7(2)
C123 C121 C12 107.6(2)
C123 C121 C122 109.6(3)
C12 C121 C122 116.1(2)
C123 C121 C124 107.2(2)
C12 C121 C124 110.0(2)
C122 C121 C124 105.9(2)
C14 C141 C144 110.9(2)
C14 C141 C143 112.4(3)
C144 C141 C143 109.3(3)
C14 C141 C142 106.5(3)
C144 C141 C142 108.4(3)
C143 C141 C142 109.2(3)
C213 C211 C21 111.1(3)
C213 C211 C214 110.8(3)
C21 C211 C214 111.2(3)
C213 C211 C212 108.6(3)
C21 C211 C212 107.0(3)
C214 C211 C212 108.0(3)
C234 C231 C23 116.4(2)
C234 C231 C233 106.9(3)
C23 C231 C233 111.2(2)
C234 C231 C232 108.9(3)
C23 C231 C232 106.5(2)
C233 C231 C232 106.5(2)
C24 C241 C243 108.1(2)
C24 C241 C242 109.6(2)
C243 C241 C242 106.8(3)
C24 C241 C244 116.8(2)
C243 C241 C244 109.5(3)
C242 C241 C244 105.5(3)

loop_
_geom_bond_atom_site_label_1
_geom_bond_atom_site_label_2
_geom_bond_distance
Fe1 C13 2.091(3)
Fe1 C15 2.115(3)
Fe1 C14 2.132(3)
Fe1 C12 2.138(3)
Fe1 C11 2.163(3)
Fe1 As4 2.3761(5)
Fe1 As1 2.3806(5)
Fe1 As3 2.4514(5)
Fe1 As2 2.4559(5)
Fe1 Fe2 2.6927(6)
Fe2 C25 2.094(3)
Fe2 C22 2.110(3)
Fe2 C21 2.134(3)
Fe2 C24 2.139(3)
Fe2 C23 2.157(3)
Fe2 As1 2.3777(5)
Fe2 As4 2.3786(5)
Fe2 As2 2.4439(5)
Fe2 As3 2.4522(5)
As1 As2 2.3169(5)
As2 As3 2.6100(5)
As3 As4 2.3336(5)
C11 C15 1.438(4)
C11 C12 1.452(4)
C11 C111 1.546(4)
C12 C13 1.445(4)
C12 C121 1.543(4)
C13 C14 1.428(4)
C14 C15 1.416(4)
C14 C141 1.523(4)
C21 C25 1.413(4)
C21 C22 1.420(4)
C21 C211 1.526(4)
C22 C23 1.439(4)
C23 C24 1.460(4)
C23 C231 1.536(4)
C24 C25 1.444(4)
C24 C241 1.535(4)
C111 C114 1.530(4)
C111 C112 1.542(4)
C111 C113 1.544(4)
C121 C123 1.539(4)
C121 C122 1.546(4)
C121 C124 1.545(4)
C141 C144 1.525(4)
C141 C143 1.526(5)
C141 C142 1.535(5)
C211 C213 1.514(5)
C211 C214 1.525(5)
C211 C212 1.541(4)
C231 C234 1.532(4)
C231 C233 1.542(4)
C231 C232 1.546(4)
C241 C243 1.540(4)
C241 C242 1.547(4)
C241 C244 1.548(4)
